data_4320791
loop_
_publ_author_name
'Yusuke Sunada'
'Yuji Hayashi'
'Hiroyuki Kawaguchi'
'Kazuyuki Tatsumi'

_publ_contact_author_address
;
    Reserch Center for Materials Science, Nagoya University
    Furo-cho, Chikusa-ku, Nagoya 464-8602 Japan
;
_publ_contact_author_email
;
        ' i45100a@nucc.cc.nagoya-u.ac.jp '
;
_publ_contact_author_fax
;
            ' +81 52 789 2943 '
;
_publ_contact_author_name
;
        'Kazuyuki Tatsumi'
;
_publ_contact_author_phone
;
         ' +81 52 789 2474 '
;
_publ_section_title
;
 Alkynethiolato and Alkyneselenolato Ruthenium Half-Sandwich Complexes:
 Synthesis, Structures, and Reactions with (\h5-C5H5)2Zr
;
_journal_name_full 'Inorganic Chemistry'
_journal_page_first 7072
_journal_page_last 7078
_journal_paper_doi 10.1021/ic010826h
_journal_volume 40
_journal_year 2001
_chemical_formula_moiety 'C49 H40 P2 Ru Se'
_chemical_formula_sum 'C49 H40 P2 Ru Se'
_chemical_formula_weight 870.83
_space_group_IT_number 14
_symmetry_cell_setting monoclinic
_symmetry_Int_Tables_number 14
_symmetry_space_group_name_Hall '-P 2yn'
_symmetry_space_group_name_H-M 'P 1 21/n 1'
_cell_angle_alpha 90
_cell_angle_beta 108.62(2)
_cell_angle_gamma 90
_cell_formula_units_Z 4
_cell_length_a 16.007(4)
_cell_length_b 15.255(3)
_cell_length_c 18.023(4)
_cell_measurement_reflns_used 25
_cell_measurement_temperature 296.2
_cell_measurement_theta_max 12.0
_cell_measurement_theta_min 11.0
_cell_volume 4170.6(17)
_computing_cell_refinement 'MSC/AFC Diffractometer Control'
_computing_data_collection 'MSC/AFC Diffractometer Control'
_computing_data_reduction 'teXsan Ver. 1.11'
_computing_publication_material 'teXsan Ver. 1.11'
_computing_structure_refinement 'teXsan Ver. 1.10'
_computing_structure_solution SHELXS86
_diffrn_measurement_device_type 'Rigaku AFC7R'
_diffrn_measurement_method \w-2\q
_diffrn_radiation_type 'Mo K\a'
_diffrn_radiation_wavelength 0.7107
_diffrn_reflns_av_R_equivalents 0.025
_diffrn_reflns_limit_h_max -19
_diffrn_reflns_limit_h_min 0
_diffrn_reflns_limit_k_max 0
_diffrn_reflns_limit_k_min -18
_diffrn_reflns_limit_l_max 20
_diffrn_reflns_limit_l_min -21
_diffrn_reflns_number 7940
_diffrn_reflns_theta_max 25
_diffrn_standards_decay_% 0.84
_diffrn_standards_interval_count 150
_diffrn_standards_number 3
_exptl_absorpt_coefficient_mu 1.358
_exptl_absorpt_correction_T_max 1.000
_exptl_absorpt_correction_T_min 0.863
_exptl_absorpt_correction_type psi-scan
_exptl_absorpt_process_details '(North, Phillips & Mathews, 1968)'
_exptl_crystal_colour red
_exptl_crystal_density_diffrn 1.387
_exptl_crystal_density_method 'not measured'
_exptl_crystal_description prasmatic
_exptl_crystal_size_max 0.500
_exptl_crystal_size_mid 0.400
_exptl_crystal_size_min 0.200
_refine_diff_density_max 0.53
_refine_diff_density_min -0.35
_refine_ls_extinction_method none
_refine_ls_goodness_of_fit_ref 1.330
_refine_ls_hydrogen_treatment isotopic
_refine_ls_number_parameters 490
_refine_ls_number_reflns 4069
_refine_ls_R_factor_gt 0.0396
_refine_ls_shift/su_max 0.0010
_refine_ls_structure_factor_coef F
_refine_ls_weighting_details 'w = 1/[\s^2^(Fo) + 0.00018|Fo|^2^]'
_refine_ls_weighting_scheme calc
_refine_ls_wR_factor_ref 0.0406
_reflns_number_gt 4069
_reflns_number_total 7940
_reflns_threshold_expression F^2^>2.0\s(F^2^)
_cod_data_source_file ic010826h_3.cif
_cod_data_source_block CpRu(PPh3)2(SeCCPh)
_cod_original_cell_volume 4170(1)
_cod_original_formula_sum 'C49 H40 P2 Ru Se '
_cod_database_code 4320791

loop_
_symmetry_equiv_pos_as_xyz
x,y,z
1/2-x,1/2+y,1/2-z
-x,-y,-z
1/2+x,1/2-y,1/2+z

loop_
_atom_site_label
_atom_site_type_symbol
_atom_site_fract_x
_atom_site_fract_y
_atom_site_fract_z
_atom_site_U_iso_or_equiv
_atom_site_adp_type
_atom_site_occupancy
_atom_site_calc_flag
_atom_site_refinement_flags
_atom_site_disorder_assembly
_atom_site_disorder_group
Ru Ru 0.04170(3) 0.43944(3) 0.22101(3) 0.0330(1) Uani 1.00 d . . .
Se Se 0.06142(5) 0.36527(5) 0.35210(4) 0.0497(2) Uani 1.00 d . . .
P(1) P 0.0958(1) 0.5725(1) 0.27839(9) 0.0339(4) Uani 1.00 d . . .
P(2) P -0.1086(1) 0.4526(1) 0.20143(9) 0.0378(5) Uani 1.00 d . . .
C(1) C 0.0683(4) 0.2495(5) 0.3284(4) 0.049(2) Uani 1.00 d . . .
C(2) C 0.0739(5) 0.1734(5) 0.3149(5) 0.064(3) Uani 1.00 d . . .
C(3) C 0.0771(5) 0.0809(5) 0.2961(5) 0.061(3) Uani 1.00 d . . .
C(4) C 0.1208(7) 0.0226(6) 0.3503(6) 0.119(4) Uani 1.00 d . . .
C(5) C 0.1196(8) -0.0671(7) 0.3332(7) 0.125(5) Uani 1.00 d . . .
C(6) C 0.0812(7) -0.0954(6) 0.2631(9) 0.109(5) Uani 1.00 d . . .
C(7) C 0.0381(8) -0.0381(7) 0.2049(7) 0.120(5) Uani 1.00 d . . .
C(8) C 0.0381(7) 0.0507(6) 0.2226(5) 0.099(4) Uani 1.00 d . . .
C(9) C 0.0710(5) 0.4607(4) 0.1106(4) 0.046(2) Uani 1.00 d . . .
C(10) C 0.1501(4) 0.4380(5) 0.1700(4) 0.053(2) Uani 1.00 d . . .
C(11) C 0.1409(5) 0.3542(5) 0.1963(4) 0.054(2) Uani 1.00 d . . .
C(12) C 0.0550(5) 0.3224(4) 0.1536(4) 0.054(2) Uani 1.00 d . . .
C(13) C 0.0133(5) 0.3893(5) 0.1012(4) 0.051(2) Uani 1.00 d . . .
C(14) C 0.0468(4) 0.6369(4) 0.3406(4) 0.039(2) Uani 1.00 d . . .
C(15) C -0.0193(5) 0.6970(5) 0.3126(4) 0.061(3) Uani 1.00 d . . .
C(16) C -0.0579(6) 0.7387(6) 0.3631(6) 0.090(3) Uani 1.00 d . . .
C(17) C -0.0283(6) 0.7212(6) 0.4414(5) 0.078(3) Uani 1.00 d . . .
C(18) C 0.0366(5) 0.6603(6) 0.4695(4) 0.069(3) Uani 1.00 d . . .
C(19) C 0.0744(4) 0.6194(5) 0.4193(4) 0.057(2) Uani 1.00 d . . .
C(20) C 0.2112(3) 0.5720(4) 0.3462(3) 0.033(2) Uani 1.00 d . . .
C(21) C 0.2519(4) 0.6500(4) 0.3750(4) 0.048(2) Uani 1.00 d . . .
C(22) C 0.3365(5) 0.6515(5) 0.4258(4) 0.060(2) Uani 1.00 d . . .
C(23) C 0.3807(4) 0.5750(5) 0.4498(4) 0.064(3) Uani 1.00 d . . .
C(24) C 0.3407(5) 0.4968(5) 0.4222(5) 0.068(3) Uani 1.00 d . . .
C(25) C 0.2558(4) 0.4954(4) 0.3693(4) 0.049(2) Uani 1.00 d . . .
C(26) C 0.1043(4) 0.6491(3) 0.2026(3) 0.035(2) Uani 1.00 d . . .
C(27) C 0.0276(4) 0.6803(4) 0.1472(4) 0.050(2) Uani 1.00 d . . .
C(28) C 0.0311(5) 0.7303(5) 0.0846(4) 0.060(2) Uani 1.00 d . . .
C(29) C 0.1096(6) 0.7501(5) 0.0746(4) 0.064(3) Uani 1.00 d . . .
C(30) C 0.1871(5) 0.7206(5) 0.1284(5) 0.067(3) Uani 1.00 d . . .
C(31) C 0.1838(4) 0.6696(4) 0.1912(4) 0.051(2) Uani 1.00 d . . .
C(32) C -0.1603(4) 0.4528(4) 0.2787(4) 0.043(2) Uani 1.00 d . . .
C(33) C -0.1200(4) 0.4942(4) 0.3491(4) 0.051(2) Uani 1.00 d . . .
C(34) C -0.1610(5) 0.5007(5) 0.4062(4) 0.062(3) Uani 1.00 d . . .
C(35) C -0.2427(6) 0.4650(6) 0.3930(5) 0.077(3) Uani 1.00 d . . .
C(36) C -0.2837(5) 0.4240(6) 0.3242(6) 0.082(3) Uani 1.00 d . . .
C(37) C -0.2432(5) 0.4184(5) 0.2673(5) 0.070(3) Uani 1.00 d . . .
C(38) C -0.1655(4) 0.3575(4) 0.1449(4) 0.043(2) Uani 1.00 d . . .
C(39) C -0.2295(4) 0.3626(4) 0.0714(4) 0.050(2) Uani 1.00 d . . .
C(40) C -0.2674(5) 0.2874(5) 0.0325(4) 0.059(2) Uani 1.00 d . . .
C(41) C -0.2439(5) 0.2079(5) 0.0644(5) 0.069(3) Uani 1.00 d . . .
C(42) C -0.1815(5) 0.2008(5) 0.1377(5) 0.074(3) Uani 1.00 d . . .
C(43) C -0.1424(4) 0.2758(4) 0.1771(4) 0.059(2) Uani 1.00 d . . .
C(44) C -0.1651(4) 0.5470(4) 0.1428(4) 0.041(2) Uani 1.00 d . . .
C(45) C -0.1565(4) 0.5611(5) 0.0686(4) 0.051(2) Uani 1.00 d . . .
C(46) C -0.1967(5) 0.6323(5) 0.0231(4) 0.063(3) Uani 1.00 d . . .
C(47) C -0.2440(6) 0.6902(5) 0.0507(5) 0.074(3) Uani 1.00 d . . .
C(48) C -0.2522(6) 0.6784(5) 0.1227(6) 0.084(3) Uani 1.00 d . . .
C(49) C -0.2132(5) 0.6065(5) 0.1693(4) 0.061(3) Uani 1.00 d . . .
C(51) C 0.054(1) 0.061(1) 0.522(1) 0.175(6) Uiso 1.00 d . . .
C(52) C 0.062(2) 0.005(2) 0.579(1) 0.31(1) Uiso 1.00 d . . .
C(53) C -0.030(1) 0.076(1) 0.468(1) 0.214(7) Uiso 1.00 d . . .
H(1) H 0.1539 0.0429 0.4024 0.1422 Uiso 1.00 calc . . .
H(2) H 0.1480 -0.1083 0.3745 0.1504 Uiso 1.00 calc . . .
H(3) H 0.0828 -0.1574 0.2516 0.1308 Uiso 1.00 calc . . .
H(4) H 0.0082 -0.0591 0.1522 0.1436 Uiso 1.00 calc . . .
H(5) H 0.0094 0.0918 0.1813 0.1191 Uiso 1.00 calc . . .
H(6) H 0.0603 0.5140 0.0797 0.0552 Uiso 1.00 calc . . .
H(7) H 0.2031 0.4735 0.1872 0.0634 Uiso 1.00 calc . . .
H(8) H 0.1863 0.3213 0.2348 0.0642 Uiso 1.00 calc . . .
H(9) H 0.0318 0.2643 0.1570 0.0647 Uiso 1.00 calc . . .
H(10) H -0.0448 0.3854 0.0624 0.0606 Uiso 1.00 calc . . .
H(11) H -0.0398 0.7110 0.2572 0.0736 Uiso 1.00 calc . . .
H(12) H -0.1057 0.7800 0.3423 0.1084 Uiso 1.00 calc . . .
H(13) H -0.0532 0.7516 0.4767 0.0937 Uiso 1.00 calc . . .
H(14) H 0.0564 0.6456 0.5247 0.0830 Uiso 1.00 calc . . .
H(15) H 0.1215 0.5775 0.4404 0.0680 Uiso 1.00 calc . . .
H(16) H 0.2203 0.7047 0.3591 0.0575 Uiso 1.00 calc . . .
H(17) H 0.3648 0.7071 0.4446 0.0716 Uiso 1.00 calc . . .
H(18) H 0.4402 0.5759 0.4863 0.0772 Uiso 1.00 calc . . .
H(19) H 0.3719 0.4422 0.4397 0.0814 Uiso 1.00 calc . . .
H(20) H 0.2282 0.4399 0.3489 0.0591 Uiso 1.00 calc . . .
H(21) H -0.0292 0.6665 0.1529 0.0595 Uiso 1.00 calc . . .
H(22) H -0.0231 0.7517 0.0472 0.0719 Uiso 1.00 calc . . .
H(23) H 0.1113 0.7848 0.0300 0.0762 Uiso 1.00 calc . . .
H(24) H 0.2435 0.7356 0.1224 0.0799 Uiso 1.00 calc . . .
H(25) H 0.2383 0.6477 0.2279 0.0606 Uiso 1.00 calc . . .
H(26) H -0.0618 0.5192 0.3589 0.0613 Uiso 1.00 calc . . .
H(27) H -0.1317 0.5305 0.4552 0.0745 Uiso 1.00 calc . . .
H(28) H -0.2714 0.4689 0.4328 0.0929 Uiso 1.00 calc . . .
H(29) H -0.3417 0.3986 0.3150 0.0987 Uiso 1.00 calc . . .
H(30) H -0.2737 0.3895 0.2182 0.0840 Uiso 1.00 calc . . .
H(31) H -0.2476 0.4194 0.0475 0.0597 Uiso 1.00 calc . . .
H(32) H -0.3118 0.2920 -0.0187 0.0711 Uiso 1.00 calc . . .
H(33) H -0.2705 0.1555 0.0360 0.0830 Uiso 1.00 calc . . .
H(34) H -0.1652 0.1437 0.1615 0.0884 Uiso 1.00 calc . . .
H(35) H -0.0980 0.2706 0.2282 0.0711 Uiso 1.00 calc . . .
H(36) H -0.1221 0.5205 0.0488 0.0615 Uiso 1.00 calc . . .
H(37) H -0.1909 0.6407 -0.0284 0.0755 Uiso 1.00 calc . . .
H(38) H -0.2720 0.7400 0.0190 0.0885 Uiso 1.00 calc . . .
H(39) H -0.2856 0.7204 0.1422 0.1013 Uiso 1.00 calc . . .
H(40) H -0.2203 0.5988 0.2203 0.0735 Uiso 1.00 calc . . .

loop_
_atom_site_aniso_label
_atom_site_aniso_U_11
_atom_site_aniso_U_22
_atom_site_aniso_U_33
_atom_site_aniso_U_12
_atom_site_aniso_U_13
_atom_site_aniso_U_23
Ru 0.0362(3) 0.0275(2) 0.0326(3) 0.0003(3) 0.0074(2) -0.0026(3)
Se 0.0628(5) 0.0430(4) 0.0395(4) 0.0056(4) 0.0108(3) 0.0055(3)
P(1) 0.0343(9) 0.0288(9) 0.0346(9) 0.0008(7) 0.0053(7) -0.0012(7)
P(2) 0.0371(9) 0.0341(9) 0.0395(9) -0.0031(8) 0.0085(7) 0.0001(8)
C(1) 0.045(4) 0.043(4) 0.053(4) -0.001(4) 0.006(3) 0.008(4)
C(2) 0.057(5) 0.046(5) 0.076(6) -0.004(4) 0.002(4) 0.013(4)
C(3) 0.054(5) 0.049(5) 0.070(5) -0.007(4) 0.007(4) 0.015(4)
C(4) 0.132(9) 0.049(5) 0.124(9) 0.004(6) -0.030(7) 0.002(6)
C(5) 0.14(1) 0.053(6) 0.15(1) 0.006(7) -0.003(8) 0.001(7)
C(6) 0.100(9) 0.048(6) 0.19(1) 0.003(6) 0.055(9) -0.006(7)
C(7) 0.18(1) 0.072(7) 0.122(10) -0.030(8) 0.075(9) -0.035(7)
C(8) 0.159(10) 0.064(6) 0.083(6) 0.007(7) 0.050(6) 0.000(6)
C(9) 0.063(5) 0.040(4) 0.039(4) 0.001(3) 0.022(4) -0.002(3)
C(10) 0.050(4) 0.058(4) 0.059(5) -0.007(4) 0.029(4) -0.021(4)
C(11) 0.056(5) 0.049(4) 0.053(4) 0.018(4) 0.013(4) -0.009(4)
C(12) 0.077(6) 0.033(4) 0.054(5) 0.001(4) 0.023(4) -0.010(3)
C(13) 0.055(5) 0.058(5) 0.038(4) 0.000(4) 0.014(3) -0.012(3)
C(14) 0.038(4) 0.031(3) 0.046(4) 0.000(3) 0.012(3) -0.005(3)
C(15) 0.072(6) 0.052(5) 0.064(5) 0.016(4) 0.027(4) 0.008(4)
C(16) 0.091(7) 0.075(6) 0.113(8) 0.048(5) 0.044(6) 0.017(6)
C(17) 0.081(6) 0.073(6) 0.086(7) 0.010(5) 0.036(6) -0.025(5)
C(18) 0.072(6) 0.097(7) 0.043(4) 0.003(5) 0.025(4) -0.007(4)
C(19) 0.056(5) 0.068(5) 0.044(4) 0.015(4) 0.013(4) -0.002(4)
C(20) 0.028(3) 0.037(4) 0.030(3) 0.003(3) 0.003(3) 0.000(3)
C(21) 0.043(4) 0.043(4) 0.048(4) 0.000(3) 0.002(3) -0.010(3)
C(22) 0.051(5) 0.063(5) 0.054(5) -0.013(4) 0.002(4) -0.018(4)
C(23) 0.041(4) 0.076(6) 0.063(5) -0.002(4) 0.000(4) -0.006(4)
C(24) 0.043(5) 0.062(5) 0.081(6) 0.013(4) -0.004(4) 0.002(5)
C(25) 0.042(4) 0.040(4) 0.058(4) 0.000(3) 0.005(3) -0.007(3)
C(26) 0.044(4) 0.022(3) 0.035(3) -0.007(3) 0.006(3) -0.003(3)
C(27) 0.048(4) 0.051(4) 0.041(4) -0.005(3) 0.002(3) 0.005(3)
C(28) 0.066(5) 0.054(5) 0.046(5) 0.006(4) -0.001(4) 0.014(4)
C(29) 0.080(6) 0.061(5) 0.049(5) -0.015(5) 0.020(4) 0.008(4)
C(30) 0.074(6) 0.070(6) 0.060(5) -0.028(5) 0.028(5) -0.003(4)
C(31) 0.040(4) 0.062(5) 0.045(4) -0.004(4) 0.007(3) 0.000(4)
C(32) 0.044(4) 0.031(4) 0.058(4) -0.002(3) 0.022(3) 0.003(3)
C(33) 0.047(4) 0.050(4) 0.061(5) 0.001(4) 0.024(4) 0.002(4)
C(34) 0.079(6) 0.056(5) 0.063(5) 0.017(4) 0.038(4) 0.010(4)
C(35) 0.091(7) 0.076(6) 0.088(7) 0.015(5) 0.061(6) 0.013(5)
C(36) 0.073(6) 0.076(6) 0.118(8) -0.013(5) 0.059(6) -0.008(6)
C(37) 0.057(5) 0.082(6) 0.080(6) -0.016(4) 0.034(4) -0.013(5)
C(38) 0.040(4) 0.033(4) 0.050(4) -0.002(3) 0.008(3) -0.004(3)
C(39) 0.041(4) 0.051(4) 0.053(4) -0.005(4) 0.009(3) -0.001(4)
C(40) 0.052(5) 0.069(5) 0.051(5) -0.024(4) 0.009(4) -0.007(4)
C(41) 0.065(6) 0.056(5) 0.077(6) -0.028(4) 0.010(5) -0.017(5)
C(42) 0.063(6) 0.043(5) 0.105(7) -0.009(4) 0.012(5) 0.004(5)
C(43) 0.053(5) 0.041(4) 0.065(5) -0.014(4) -0.008(4) 0.007(4)
C(44) 0.037(4) 0.033(4) 0.044(4) -0.004(3) 0.003(3) -0.002(3)
C(45) 0.045(4) 0.050(4) 0.050(4) -0.003(4) 0.002(3) 0.001(4)
C(46) 0.062(5) 0.062(5) 0.058(5) -0.001(4) 0.009(4) 0.019(4)
C(47) 0.077(6) 0.057(5) 0.082(6) 0.016(5) 0.017(5) 0.033(5)
C(48) 0.100(7) 0.050(5) 0.109(8) 0.033(5) 0.041(6) 0.012(5)
C(49) 0.077(6) 0.049(4) 0.059(5) 0.003(4) 0.022(4) 0.005(4)

loop_
_atom_type_symbol
_atom_type_description
_atom_type_scat_dispersion_real
_atom_type_scat_dispersion_imag
_atom_type_scat_source
C C 0.003 0.002
;International Tables for Crystallography
(1992, Vol. C, Tables 4.2.6.8 and 6.1.1.1)
;
H H 0.000 0.000
;International Tables for Crystallography
(1992, Vol. C, Table 6.1.1.2)
;
P P 0.102 0.094
;International Tables for Crystallography
(1992, Vol. C, Tables 4.2.6.8 and 6.1.1.1)
;
Ru Ru -1.259 0.836
;International Tables for Crystallography
(1992, Vol. C, Tables 4.2.6.8 and 6.1.1.1)
;
Se Se -0.093 2.226
;International Tables for Crystallography
(1992, Vol. C, Tables 4.2.6.8 and 6.1.1.1)
;

loop_
_geom_angle_atom_site_label_1
_geom_angle_atom_site_label_2
_geom_angle_atom_site_label_3
_geom_angle
_geom_angle_site_symmetry_1
_geom_angle_site_symmetry_2
_geom_angle_site_symmetry_3
_geom_angle_publ_flag
Se Ru P(1) 93.28(4) 0_555 0_555 0_555 yes
Se Ru P(2) 89.70(5) 0_555 0_555 0_555 yes
Se Ru C(9) 154.4(2) 0_555 0_555 0_555 yes
Se Ru C(10) 120.0(2) 0_555 0_555 0_555 yes
Se Ru C(11) 92.4(2) 0_555 0_555 0_555 yes
Se Ru C(12) 98.4(2) 0_555 0_555 0_555 yes
Se Ru C(13) 133.1(2) 0_555 0_555 0_555 yes
P(1) Ru P(2) 102.31(6) 0_555 0_555 0_555 yes
P(1) Ru C(9) 96.7(2) 0_555 0_555 0_555 yes
P(1) Ru C(10) 87.9(2) 0_555 0_555 0_555 yes
P(1) Ru C(11) 114.6(2) 0_555 0_555 0_555 yes
P(1) Ru C(12) 150.0(2) 0_555 0_555 0_555 yes
P(1) Ru C(13) 132.4(2) 0_555 0_555 0_555 yes
P(2) Ru C(9) 111.0(2) 0_555 0_555 0_555 yes
P(2) Ru C(10) 148.2(2) 0_555 0_555 0_555 yes
P(2) Ru C(11) 142.8(2) 0_555 0_555 0_555 yes
P(2) Ru C(12) 105.2(2) 0_555 0_555 0_555 yes
P(2) Ru C(13) 90.1(2) 0_555 0_555 0_555 yes
C(9) Ru C(10) 37.4(2) 0_555 0_555 0_555 yes
C(9) Ru C(11) 62.0(2) 0_555 0_555 0_555 yes
C(9) Ru C(12) 62.4(2) 0_555 0_555 0_555 yes
C(9) Ru C(13) 37.1(2) 0_555 0_555 0_555 yes
C(10) Ru C(11) 36.6(2) 0_555 0_555 0_555 yes
C(10) Ru C(12) 62.3(3) 0_555 0_555 0_555 yes
C(10) Ru C(13) 62.0(2) 0_555 0_555 0_555 yes
C(11) Ru C(12) 37.8(2) 0_555 0_555 0_555 yes
C(11) Ru C(13) 62.1(2) 0_555 0_555 0_555 yes
C(12) Ru C(13) 37.2(2) 0_555 0_555 0_555 yes
Ru Se C(1) 102.2(2) 0_555 0_555 0_555 yes
Ru P(1) C(14) 124.5(2) 0_555 0_555 0_555 yes
Ru P(1) C(20) 116.1(2) 0_555 0_555 0_555 yes
Ru P(1) C(26) 109.3(2) 0_555 0_555 0_555 yes
C(14) P(1) C(20) 97.4(3) 0_555 0_555 0_555 yes
C(14) P(1) C(26) 105.2(3) 0_555 0_555 0_555 yes
C(20) P(1) C(26) 101.4(3) 0_555 0_555 0_555 yes
Ru P(2) C(32) 125.5(2) 0_555 0_555 0_555 yes
Ru P(2) C(38) 108.8(2) 0_555 0_555 0_555 yes
Ru P(2) C(44) 116.6(2) 0_555 0_555 0_555 yes
C(32) P(2) C(38) 99.1(3) 0_555 0_555 0_555 yes
C(32) P(2) C(44) 100.2(3) 0_555 0_555 0_555 yes
C(38) P(2) C(44) 103.5(3) 0_555 0_555 0_555 yes
Se C(1) C(2) 178.3(7) 0_555 0_555 0_555 yes
C(1) C(2) C(3) 177.7(8) 0_555 0_555 0_555 yes
C(2) C(3) C(4) 121.6(8) 0_555 0_555 0_555 yes
C(2) C(3) C(8) 121.2(7) 0_555 0_555 0_555 yes
C(4) C(3) C(8) 117.2(8) 0_555 0_555 0_555 yes
C(3) C(4) C(5) 121.4(9) 0_555 0_555 0_555 yes
C(4) C(5) C(6) 120(1) 0_555 0_555 0_555 yes
C(5) C(6) C(7) 120.2(10) 0_555 0_555 0_555 yes
C(6) C(7) C(8) 118(1) 0_555 0_555 0_555 yes
C(3) C(8) C(7) 121.5(9) 0_555 0_555 0_555 yes
Ru C(9) C(10) 71.3(4) 0_555 0_555 0_555 yes
Ru C(9) C(13) 71.0(4) 0_555 0_555 0_555 yes
C(10) C(9) C(13) 107.3(6) 0_555 0_555 0_555 yes
Ru C(10) C(9) 71.3(4) 0_555 0_555 0_555 yes
Ru C(10) C(11) 71.6(4) 0_555 0_555 0_555 yes
C(9) C(10) C(11) 108.4(6) 0_555 0_555 0_555 yes
Ru C(11) C(10) 71.8(4) 0_555 0_555 0_555 yes
Ru C(11) C(12) 71.2(4) 0_555 0_555 0_555 yes
C(10) C(11) C(12) 108.5(6) 0_555 0_555 0_555 yes
Ru C(12) C(11) 71.0(4) 0_555 0_555 0_555 yes
Ru C(12) C(13) 71.0(4) 0_555 0_555 0_555 yes
C(11) C(12) C(13) 106.5(6) 0_555 0_555 0_555 yes
Ru C(13) C(9) 71.9(4) 0_555 0_555 0_555 yes
Ru C(13) C(12) 71.8(4) 0_555 0_555 0_555 yes
C(9) C(13) C(12) 109.2(6) 0_555 0_555 0_555 yes
P(1) C(14) C(15) 124.1(5) 0_555 0_555 0_555 yes
P(1) C(14) C(19) 117.9(5) 0_555 0_555 0_555 yes
C(15) C(14) C(19) 117.9(6) 0_555 0_555 0_555 yes
C(14) C(15) C(16) 120.7(7) 0_555 0_555 0_555 yes
C(15) C(16) C(17) 120.3(7) 0_555 0_555 0_555 yes
C(16) C(17) C(18) 119.2(7) 0_555 0_555 0_555 yes
C(17) C(18) C(19) 120.2(7) 0_555 0_555 0_555 yes
C(14) C(19) C(18) 121.7(7) 0_555 0_555 0_555 yes
P(1) C(20) C(21) 119.7(4) 0_555 0_555 0_555 yes
P(1) C(20) C(25) 121.2(5) 0_555 0_555 0_555 yes
C(21) C(20) C(25) 119.2(5) 0_555 0_555 0_555 yes
C(20) C(21) C(22) 120.9(6) 0_555 0_555 0_555 yes
C(21) C(22) C(23) 120.0(6) 0_555 0_555 0_555 yes
C(22) C(23) C(24) 119.7(6) 0_555 0_555 0_555 yes
C(23) C(24) C(25) 120.3(7) 0_555 0_555 0_555 yes
C(20) C(25) C(24) 119.9(6) 0_555 0_555 0_555 yes
P(1) C(26) C(27) 119.4(5) 0_555 0_555 0_555 yes
P(1) C(26) C(31) 122.9(5) 0_555 0_555 0_555 yes
C(27) C(26) C(31) 117.2(6) 0_555 0_555 0_555 yes
C(26) C(27) C(28) 121.2(6) 0_555 0_555 0_555 yes
C(27) C(28) C(29) 120.9(7) 0_555 0_555 0_555 yes
C(28) C(29) C(30) 119.6(7) 0_555 0_555 0_555 yes
C(29) C(30) C(31) 119.7(7) 0_555 0_555 0_555 yes
C(26) C(31) C(30) 121.5(6) 0_555 0_555 0_555 yes
P(2) C(32) C(33) 120.5(5) 0_555 0_555 0_555 yes
P(2) C(32) C(37) 122.2(5) 0_555 0_555 0_555 yes
C(33) C(32) C(37) 117.1(6) 0_555 0_555 0_555 yes
C(32) C(33) C(34) 121.5(7) 0_555 0_555 0_555 yes
C(33) C(34) C(35) 119.5(7) 0_555 0_555 0_555 yes
C(34) C(35) C(36) 120.1(7) 0_555 0_555 0_555 yes
C(35) C(36) C(37) 120.2(8) 0_555 0_555 0_555 yes
C(32) C(37) C(36) 121.6(7) 0_555 0_555 0_555 yes
P(2) C(38) C(39) 124.5(5) 0_555 0_555 0_555 yes
P(2) C(38) C(43) 117.5(5) 0_555 0_555 0_555 yes
C(39) C(38) C(43) 118.0(6) 0_555 0_555 0_555 yes
C(38) C(39) C(40) 120.5(6) 0_555 0_555 0_555 yes
C(39) C(40) C(41) 121.0(7) 0_555 0_555 0_555 yes
C(40) C(41) C(42) 119.8(7) 0_555 0_555 0_555 yes
C(41) C(42) C(43) 119.7(7) 0_555 0_555 0_555 yes
C(38) C(43) C(42) 121.0(6) 0_555 0_555 0_555 yes
P(2) C(44) C(45) 119.2(5) 0_555 0_555 0_555 yes
P(2) C(44) C(49) 123.0(5) 0_555 0_555 0_555 yes
C(45) C(44) C(49) 117.8(6) 0_555 0_555 0_555 yes
C(44) C(45) C(46) 121.0(7) 0_555 0_555 0_555 yes
C(45) C(46) C(47) 120.0(7) 0_555 0_555 0_555 yes
C(46) C(47) C(48) 120.0(7) 0_555 0_555 0_555 yes
C(47) C(48) C(49) 121.0(8) 0_555 0_555 0_555 yes
C(44) C(49) C(48) 120.2(7) 0_555 0_555 0_555 yes
C(52) C(51) C(53) 118(1) 0_555 0_555 0_555 yes
C(51) C(52) C(53) 99(1) 0_555 0_555 0_555 yes
C(51) C(53) C(52) 109(1) 0_555 0_555 0_555 yes

loop_
_geom_bond_atom_site_label_1
_geom_bond_atom_site_label_2
_geom_bond_distance
_geom_bond_site_symmetry_1
_geom_bond_site_symmetry_2
_geom_bond_publ_flag
Ru Se 2.5469(8) . . yes
Ru P(1) 2.317(2) . . yes
Ru P(2) 2.326(2) . . yes
Ru C(9) 2.208(6) . . yes
Ru C(10) 2.208(6) . . yes
Ru C(11) 2.205(6) . . yes
Ru C(12) 2.208(6) . . yes
Ru C(13) 2.197(6) . . yes
Se C(1) 1.828(7) . . yes
P(1) C(14) 1.843(6) . . yes
P(1) C(20) 1.861(5) . . yes
P(1) C(26) 1.835(6) . . yes
P(2) C(32) 1.833(6) . . yes
P(2) C(38) 1.838(6) . . yes
P(2) C(44) 1.843(6) . . yes
C(1) C(2) 1.196(9) . . yes
C(2) C(3) 1.455(10) . . yes
C(3) C(4) 1.34(1) . . yes
C(3) C(8) 1.35(1) . . yes
C(4) C(5) 1.40(1) . . yes
C(5) C(6) 1.29(1) . . yes
C(6) C(7) 1.37(1) . . yes
C(7) C(8) 1.39(1) . . yes
C(9) C(10) 1.415(9) . . yes
C(9) C(13) 1.403(8) . . yes
C(10) C(11) 1.387(9) . . yes
C(11) C(12) 1.429(9) . . yes
C(12) C(13) 1.406(9) . . yes
C(14) C(15) 1.370(8) . . yes
C(14) C(19) 1.370(8) . . yes
C(15) C(16) 1.405(10) . . yes
C(16) C(17) 1.36(1) . . yes
C(17) C(18) 1.37(1) . . yes
C(18) C(19) 1.386(9) . . yes
C(20) C(21) 1.377(8) . . yes
C(20) C(25) 1.364(8) . . yes
C(21) C(22) 1.371(8) . . yes
C(22) C(23) 1.362(9) . . yes
C(23) C(24) 1.370(9) . . yes
C(24) C(25) 1.390(8) . . yes
C(26) C(27) 1.396(8) . . yes
C(26) C(31) 1.387(8) . . yes
C(27) C(28) 1.378(9) . . yes
C(28) C(29) 1.360(10) . . yes
C(29) C(30) 1.383(10) . . yes
C(30) C(31) 1.388(9) . . yes
C(32) C(33) 1.379(8) . . yes
C(32) C(37) 1.379(9) . . yes
C(33) C(34) 1.389(9) . . yes
C(34) C(35) 1.37(1) . . yes
C(35) C(36) 1.36(1) . . yes
C(36) C(37) 1.38(1) . . yes
C(38) C(39) 1.394(8) . . yes
C(38) C(43) 1.375(8) . . yes
C(39) C(40) 1.380(9) . . yes
C(40) C(41) 1.344(10) . . yes
C(41) C(42) 1.382(10) . . yes
C(42) C(43) 1.386(9) . . yes
C(44) C(45) 1.403(8) . . yes
C(44) C(49) 1.372(9) . . yes
C(45) C(46) 1.389(9) . . yes
C(46) C(47) 1.36(1) . . yes
C(47) C(48) 1.36(1) . . yes
C(48) C(49) 1.401(10) . . yes
C(51) C(52) 1.32(2) . . yes
C(51) C(53) 1.41(2) . . yes
C(52) C(53) 1.49(2) . 3_556 yes

loop_
_geom_contact_atom_site_label_1
_geom_contact_atom_site_label_2
_geom_contact_distance
_geom_contact_site_symmetry_1
_geom_contact_site_symmetry_2
_geom_contact_publ_flag
Ru Se 2.5469(8) . . ?
C(4) C(52) 3.58(3) . 3_556 ?
C(7) C(24) 3.48(1) . 2_545 ?
C(17) C(51) 3.44(2) . 3_566 ?
C(17) C(53) 3.48(2) . 3_566 ?
C(17) C(40) 3.59(1) . 2_455 ?
C(18) C(34) 3.49(1) . 3_566 ?
C(19) C(34) 3.519(10) . 3_566 ?
C(30) C(40) 3.53(1) . 3_565 ?
C(39) C(51) 3.48(2) . 4_454 ?

loop_
_geom_torsion_atom_site_label_1
_geom_torsion_atom_site_label_2
_geom_torsion_atom_site_label_3
_geom_torsion_atom_site_label_4
_geom_torsion
_geom_torsion_site_symmetry_1
_geom_torsion_site_symmetry_2
_geom_torsion_site_symmetry_3
_geom_torsion_site_symmetry_4
_geom_torsion_publ_flag
Ru Se C(1) C(2) 159(23) 0_555 9_1 5_555 55_5 yes
Ru P(1) C(14) C(15) -87.5(6) 0_555 9_1 5_555 55_5 yes
Ru P(1) C(14) C(19) 88.3(5) 0_555 9_1 5_555 55_5 yes
Ru P(1) C(20) C(21) 171.9(4) 0_555 9_1 5_555 55_5 yes
Ru P(1) C(20) C(25) -9.4(6) 0_555 9_1 5_555 55_5 yes
Ru P(1) C(26) C(27) 68.5(5) 0_555 9_1 5_555 55_5 yes
Ru P(1) C(26) C(31) -103.2(5) 0_555 9_1 5_555 55_5 yes
Ru P(2) C(32) C(33) 38.0(6) 0_555 9_1 5_555 55_5 yes
Ru P(2) C(32) C(37) -147.2(5) 0_555 9_1 5_555 55_5 yes
Ru P(2) C(38) C(39) -119.0(6) 0_555 9_1 5_555 55_5 yes
Ru P(2) C(38) C(43) 60.3(6) 0_555 9_1 5_555 55_5 yes
Ru P(2) C(44) C(45) 52.9(5) 0_555 9_1 5_555 55_5 yes
Ru P(2) C(44) C(49) -124.9(5) 0_555 9_1 5_555 55_5 yes
Ru C(9) C(10) C(11) 62.3(5) 0_555 9_1 5_555 55_5 yes
Ru C(9) C(13) C(12) -62.5(5) 0_555 9_1 5_555 55_5 yes
Ru C(10) C(9) C(13) -62.3(4) 0_555 9_1 5_555 55_5 yes
Ru C(10) C(11) C(12) 62.1(5) 0_555 9_1 5_555 55_5 yes
Ru C(11) C(10) C(9) -62.1(4) 0_555 9_1 5_555 55_5 yes
Ru C(11) C(12) C(13) 62.5(5) 0_555 9_1 5_555 55_5 yes
Ru C(12) C(11) C(10) -62.5(5) 0_555 9_1 5_555 55_5 yes
Ru C(12) C(13) C(9) 62.5(5) 0_555 9_1 5_555 55_5 yes
Ru C(13) C(9) C(10) 62.5(4) 0_555 9_1 5_555 55_5 yes
Ru C(13) C(12) C(11) -62.5(5) 0_555 9_1 5_555 55_5 yes
Se Ru P(1) C(14) -60.1(3) 0_555 9_1 5_555 55_5 yes
Se Ru P(1) C(20) 60.6(2) 0_555 9_1 5_555 55_5 yes
Se Ru P(1) C(26) 174.5(2) 0_555 9_1 5_555 55_5 yes
Se Ru P(2) C(32) 23.1(2) 0_555 9_1 5_555 55_5 yes
Se Ru P(2) C(38) -93.5(2) 0_555 9_1 5_555 55_5 yes
Se Ru P(2) C(44) 150.0(2) 0_555 9_1 5_555 55_5 yes
Se Ru C(9) C(10) -34.6(6) 0_555 9_1 5_555 55_5 yes
Se Ru C(9) C(13) 82.0(6) 0_555 9_1 5_555 55_5 yes
Se Ru C(10) C(9) 163.5(3) 0_555 9_1 5_555 55_5 yes
Se Ru C(10) C(11) 45.8(4) 0_555 9_1 5_555 55_5 yes
Se Ru C(11) C(10) -141.6(4) 0_555 9_1 5_555 55_5 yes
Se Ru C(11) C(12) 100.7(4) 0_555 9_1 5_555 55_5 yes
Se Ru C(12) C(11) -83.0(4) 0_555 9_1 5_555 55_5 yes
Se Ru C(12) C(13) 161.1(4) 0_555 9_1 5_555 55_5 yes
Se Ru C(13) C(9) -144.1(3) 0_555 9_1 5_555 55_5 yes
Se Ru C(13) C(12) -26.0(5) 0_555 9_1 5_555 55_5 yes
Se C(1) C(2) C(3) 138(19) 0_555 9_1 5_555 55_5 yes
P(1) Ru Se C(1) -156.7(2) 0_555 9_1 5_555 55_5 yes
P(1) Ru P(2) C(32) -70.2(2) 0_555 9_1 5_555 55_5 yes
P(1) Ru P(2) C(38) 173.2(2) 0_555 9_1 5_555 55_5 yes
P(1) Ru P(2) C(44) 56.7(2) 0_555 9_1 5_555 55_5 yes
P(1) Ru C(9) C(10) 77.6(4) 0_555 9_1 5_555 55_5 yes
P(1) Ru C(9) C(13) -165.7(4) 0_555 9_1 5_555 55_5 yes
P(1) Ru C(10) C(9) -103.9(4) 0_555 9_1 5_555 55_5 yes
P(1) Ru C(10) C(11) 138.4(4) 0_555 9_1 5_555 55_5 yes
P(1) Ru C(11) C(10) -46.9(4) 0_555 9_1 5_555 55_5 yes
P(1) Ru C(11) C(12) -164.6(3) 0_555 9_1 5_555 55_5 yes
P(1) Ru C(12) C(11) 28.9(6) 0_555 9_1 5_555 55_5 yes
P(1) Ru C(12) C(13) -87.0(6) 0_555 9_1 5_555 55_5 yes
P(1) Ru C(13) C(9) 19.4(5) 0_555 9_1 5_555 55_5 yes
P(1) Ru C(13) C(12) 137.5(4) 0_555 9_1 5_555 55_5 yes
P(1) C(14) C(15) C(16) 175.1(6) 0_555 9_1 5_555 55_5 yes
P(1) C(14) C(19) C(18) -175.4(6) 0_555 9_1 5_555 55_5 yes
P(1) C(20) C(21) C(22) 179.3(5) 0_555 9_1 5_555 55_5 yes
P(1) C(20) C(25) C(24) -177.7(6) 0_555 9_1 5_555 55_5 yes
P(1) C(26) C(27) C(28) -173.1(5) 0_555 9_1 5_555 55_5 yes
P(1) C(26) C(31) C(30) 173.3(5) 0_555 9_1 5_555 55_5 yes
P(2) Ru Se C(1) 101.0(2) 0_555 9_1 5_555 55_5 yes
P(2) Ru P(1) C(14) 30.3(3) 0_555 9_1 5_555 55_5 yes
P(2) Ru P(1) C(20) 151.0(2) 0_555 9_1 5_555 55_5 yes
P(2) Ru P(1) C(26) -95.0(2) 0_555 9_1 5_555 55_5 yes
P(2) Ru C(9) C(10) -176.4(3) 0_555 9_1 5_555 55_5 yes
P(2) Ru C(9) C(13) -59.8(4) 0_555 9_1 5_555 55_5 yes
P(2) Ru C(10) C(9) 6.3(6) 0_555 9_1 5_555 55_5 yes
P(2) Ru C(10) C(11) -111.4(5) 0_555 9_1 5_555 55_5 yes
P(2) Ru C(11) C(10) 125.8(4) 0_555 9_1 5_555 55_5 yes
P(2) Ru C(11) C(12) 8.0(6) 0_555 9_1 5_555 55_5 yes
P(2) Ru C(12) C(11) -175.0(4) 0_555 9_1 5_555 55_5 yes
P(2) Ru C(12) C(13) 69.1(4) 0_555 9_1 5_555 55_5 yes
P(2) Ru C(13) C(9) 126.2(4) 0_555 9_1 5_555 55_5 yes
P(2) Ru C(13) C(12) -115.7(4) 0_555 9_1 5_555 55_5 yes
P(2) C(32) C(33) C(34) 175.2(5) 0_555 9_1 5_555 55_5 yes
P(2) C(32) C(37) C(36) -175.7(6) 0_555 9_1 5_555 55_5 yes
P(2) C(38) C(39) C(40) 178.6(5) 0_555 9_1 5_555 55_5 yes
P(2) C(38) C(43) C(42) -179.2(6) 0_555 9_1 5_555 55_5 yes
P(2) C(44) C(45) C(46) -178.8(5) 0_555 9_1 5_555 55_5 yes
P(2) C(44) C(49) C(48) 178.0(6) 0_555 9_1 5_555 55_5 yes
C(1) Se Ru C(9) -43.8(5) 0_555 9_1 5_555 55_5 yes
C(1) Se Ru C(10) -67.3(3) 0_555 9_1 5_555 55_5 yes
C(1) Se Ru C(11) -41.9(3) 0_555 9_1 5_555 55_5 yes
C(1) Se Ru C(12) -4.4(3) 0_555 9_1 5_555 55_5 yes
C(1) Se Ru C(13) 11.1(3) 0_555 9_1 5_555 55_5 yes
C(1) C(2) C(3) C(4) -146(21) 0_555 9_1 5_555 55_5 yes
C(1) C(2) C(3) C(8) 35(22) 0_555 9_1 5_555 55_5 yes
C(2) C(3) C(4) C(5) 176(1) 0_555 9_1 5_555 55_5 yes
C(2) C(3) C(8) C(7) -177.6(9) 0_555 9_1 5_555 55_5 yes
C(3) C(4) C(5) C(6) 4(2) 0_555 9_1 5_555 55_5 yes
C(3) C(8) C(7) C(6) -2(1) 0_555 9_1 5_555 55_5 yes
C(4) C(3) C(8) C(7) 4(1) 0_555 9_1 5_555 55_5 yes
C(4) C(5) C(6) C(7) -2(2) 0_555 9_1 5_555 55_5 yes
C(5) C(4) C(3) C(8) -5(1) 0_555 9_1 5_555 55_5 yes
C(5) C(6) C(7) C(8) 1(2) 0_555 9_1 5_555 55_5 yes
C(9) Ru P(1) C(14) 143.5(3) 0_555 9_1 5_555 55_5 yes
C(9) Ru P(1) C(20) -95.8(3) 0_555 9_1 5_555 55_5 yes
C(9) Ru P(1) C(26) 18.2(3) 0_555 9_1 5_555 55_5 yes
C(9) Ru P(2) C(32) -172.4(3) 0_555 9_1 5_555 55_5 yes
C(9) Ru P(2) C(38) 71.0(3) 0_555 9_1 5_555 55_5 yes
C(9) Ru P(2) C(44) -45.5(3) 0_555 9_1 5_555 55_5 yes
C(9) Ru C(10) C(11) -117.7(6) 0_555 9_1 5_555 55_5 yes
C(9) Ru C(11) C(10) 37.5(4) 0_555 9_1 5_555 55_5 yes
C(9) Ru C(11) C(12) -80.2(4) 0_555 9_1 5_555 55_5 yes
C(9) Ru C(12) C(11) 79.0(4) 0_555 9_1 5_555 55_5 yes
C(9) Ru C(12) C(13) -36.9(4) 0_555 9_1 5_555 55_5 yes
C(9) Ru C(13) C(12) 118.1(6) 0_555 9_1 5_555 55_5 yes
C(9) C(10) Ru C(11) 117.7(6) 0_555 9_1 5_555 55_5 yes
C(9) C(10) Ru C(12) 80.0(4) 0_555 9_1 5_555 55_5 yes
C(9) C(10) Ru C(13) 37.6(4) 0_555 9_1 5_555 55_5 yes
C(9) C(10) C(11) C(12) 0.0(8) 0_555 9_1 5_555 55_5 yes
C(9) C(13) Ru C(10) -37.9(4) 0_555 9_1 5_555 55_5 yes
C(9) C(13) Ru C(11) -79.6(4) 0_555 9_1 5_555 55_5 yes
C(9) C(13) Ru C(12) -118.1(6) 0_555 9_1 5_555 55_5 yes
C(9) C(13) C(12) C(11) 0.0(8) 0_555 9_1 5_555 55_5 yes
C(10) Ru P(1) C(14) 179.9(3) 0_555 9_1 5_555 55_5 yes
C(10) Ru P(1) C(20) -59.4(3) 0_555 9_1 5_555 55_5 yes
C(10) Ru P(1) C(26) 54.6(3) 0_555 9_1 5_555 55_5 yes
C(10) Ru P(2) C(32) -176.5(4) 0_555 9_1 5_555 55_5 yes
C(10) Ru P(2) C(38) 66.9(4) 0_555 9_1 5_555 55_5 yes
C(10) Ru P(2) C(44) -49.6(4) 0_555 9_1 5_555 55_5 yes
C(10) Ru C(9) C(13) 116.7(6) 0_555 9_1 5_555 55_5 yes
C(10) Ru C(11) C(12) -117.7(6) 0_555 9_1 5_555 55_5 yes
C(10) Ru C(12) C(11) 36.6(4) 0_555 9_1 5_555 55_5 yes
C(10) Ru C(12) C(13) -79.3(4) 0_555 9_1 5_555 55_5 yes
C(10) Ru C(13) C(12) 80.2(5) 0_555 9_1 5_555 55_5 yes
C(10) C(9) Ru C(11) -36.8(4) 0_555 9_1 5_555 55_5 yes
C(10) C(9) Ru C(12) -79.7(4) 0_555 9_1 5_555 55_5 yes
C(10) C(9) Ru C(13) -116.7(6) 0_555 9_1 5_555 55_5 yes
C(10) C(9) C(13) C(12) 0.0(7) 0_555 9_1 5_555 55_5 yes
C(10) C(11) Ru C(12) 117.7(6) 0_555 9_1 5_555 55_5 yes
C(10) C(11) Ru C(13) 79.7(4) 0_555 9_1 5_555 55_5 yes
C(10) C(11) C(12) C(13) 0.0(8) 0_555 9_1 5_555 55_5 yes
C(11) Ru P(1) C(14) -154.3(3) 0_555 9_1 5_555 55_5 yes
C(11) Ru P(1) C(20) -33.5(3) 0_555 9_1 5_555 55_5 yes
C(11) Ru P(1) C(26) 80.4(3) 0_555 9_1 5_555 55_5 yes
C(11) Ru P(2) C(32) 116.7(4) 0_555 9_1 5_555 55_5 yes
C(11) Ru P(2) C(38) 0.0(4) 0_555 9_1 5_555 55_5 yes
C(11) Ru P(2) C(44) -116.4(4) 0_555 9_1 5_555 55_5 yes
C(11) Ru C(9) C(13) 79.9(4) 0_555 9_1 5_555 55_5 yes
C(11) Ru C(12) C(13) -115.9(6) 0_555 9_1 5_555 55_5 yes
C(11) Ru C(13) C(12) 38.6(4) 0_555 9_1 5_555 55_5 yes
C(11) C(10) Ru C(12) -37.7(4) 0_555 9_1 5_555 55_5 yes
C(11) C(10) Ru C(13) -80.1(4) 0_555 9_1 5_555 55_5 yes
C(11) C(10) C(9) C(13) 0.0(7) 0_555 9_1 5_555 55_5 yes
C(11) C(12) Ru C(13) 115.9(6) 0_555 9_1 5_555 55_5 yes
C(12) Ru P(1) C(14) -173.2(4) 0_555 9_1 5_555 55_5 yes
C(12) Ru P(1) C(20) -52.5(4) 0_555 9_1 5_555 55_5 yes
C(12) Ru P(1) C(26) 61.4(4) 0_555 9_1 5_555 55_5 yes
C(12) Ru P(2) C(32) 121.7(3) 0_555 9_1 5_555 55_5 yes
C(12) Ru P(2) C(38) 5.1(3) 0_555 9_1 5_555 55_5 yes
C(12) Ru P(2) C(44) -111.3(3) 0_555 9_1 5_555 55_5 yes
C(12) Ru C(9) C(13) 37.0(4) 0_555 9_1 5_555 55_5 yes
C(12) C(11) Ru C(13) -38.0(4) 0_555 9_1 5_555 55_5 yes
C(13) Ru P(1) C(14) 131.9(3) 0_555 9_1 5_555 55_5 yes
C(13) Ru P(1) C(20) -107.4(3) 0_555 9_1 5_555 55_5 yes
C(13) Ru P(1) C(26) 6.5(3) 0_555 9_1 5_555 55_5 yes
C(13) Ru P(2) C(32) 156.2(3) 0_555 9_1 5_555 55_5 yes
C(13) Ru P(2) C(38) 39.5(3) 0_555 9_1 5_555 55_5 yes
C(13) Ru P(2) C(44) -76.9(3) 0_555 9_1 5_555 55_5 yes
C(14) P(1) C(20) C(21) -53.7(6) 0_555 9_1 5_555 55_5 yes
C(14) P(1) C(20) C(25) 125.0(5) 0_555 9_1 5_555 55_5 yes
C(14) P(1) C(26) C(27) -67.4(5) 0_555 9_1 5_555 55_5 yes
C(14) P(1) C(26) C(31) 120.9(5) 0_555 9_1 5_555 55_5 yes
C(14) C(15) C(16) C(17) 1(1) 0_555 9_1 5_555 55_5 yes
C(14) C(19) C(18) C(17) -1(1) 0_555 9_1 5_555 55_5 yes
C(15) C(14) P(1) C(20) 143.6(6) 0_555 9_1 5_555 55_5 yes
C(15) C(14) P(1) C(26) 39.7(6) 0_555 9_1 5_555 55_5 yes
C(15) C(14) C(19) C(18) 0(1) 0_555 9_1 5_555 55_5 yes
C(15) C(16) C(17) C(18) -2(1) 0_555 9_1 5_555 55_5 yes
C(16) C(15) C(14) C(19) 0(1) 0_555 9_1 5_555 55_5 yes
C(16) C(17) C(18) C(19) 2(1) 0_555 9_1 5_555 55_5 yes
C(19) C(14) P(1) C(20) -40.6(6) 0_555 9_1 5_555 55_5 yes
C(19) C(14) P(1) C(26) -144.6(5) 0_555 9_1 5_555 55_5 yes
C(20) P(1) C(26) C(27) -168.4(5) 0_555 9_1 5_555 55_5 yes
C(20) P(1) C(26) C(31) 19.9(6) 0_555 9_1 5_555 55_5 yes
C(20) C(21) C(22) C(23) -1(1) 0_555 9_1 5_555 55_5 yes
C(20) C(25) C(24) C(23) -1(1) 0_555 9_1 5_555 55_5 yes
C(21) C(20) P(1) C(26) 53.5(6) 0_555 9_1 5_555 55_5 yes
C(21) C(20) C(25) C(24) 1(1) 0_555 9_1 5_555 55_5 yes
C(21) C(22) C(23) C(24) 0(1) 0_555 9_1 5_555 55_5 yes
C(22) C(21) C(20) C(25) 0(1) 0_555 9_1 5_555 55_5 yes
C(22) C(23) C(24) C(25) 0(1) 0_555 9_1 5_555 55_5 yes
C(25) C(20) P(1) C(26) -127.8(5) 0_555 9_1 5_555 55_5 yes
C(26) C(27) C(28) C(29) 0(1) 0_555 9_1 5_555 55_5 yes
C(26) C(31) C(30) C(29) -1(1) 0_555 9_1 5_555 55_5 yes
C(27) C(26) C(31) C(30) 1.5(10) 0_555 9_1 5_555 55_5 yes
C(27) C(28) C(29) C(30) 0(1) 0_555 9_1 5_555 55_5 yes
C(28) C(27) C(26) C(31) -0.9(9) 0_555 9_1 5_555 55_5 yes
C(28) C(29) C(30) C(31) 1(1) 0_555 9_1 5_555 55_5 yes
C(32) P(2) C(38) C(39) 108.5(6) 0_555 9_1 5_555 55_5 yes
C(32) P(2) C(38) C(43) -72.3(6) 0_555 9_1 5_555 55_5 yes
C(32) P(2) C(44) C(45) -168.5(5) 0_555 9_1 5_555 55_5 yes
C(32) P(2) C(44) C(49) 13.7(6) 0_555 9_1 5_555 55_5 yes
C(32) C(33) C(34) C(35) 0(1) 0_555 9_1 5_555 55_5 yes
C(32) C(37) C(36) C(35) 0(1) 0_555 9_1 5_555 55_5 yes
C(33) C(32) P(2) C(38) 159.0(5) 0_555 9_1 5_555 55_5 yes
C(33) C(32) P(2) C(44) -95.4(5) 0_555 9_1 5_555 55_5 yes
C(33) C(32) C(37) C(36) 0(1) 0_555 9_1 5_555 55_5 yes
C(33) C(34) C(35) C(36) 0(1) 0_555 9_1 5_555 55_5 yes
C(34) C(33) C(32) C(37) 0(1) 0_555 9_1 5_555 55_5 yes
C(34) C(35) C(36) C(37) 0(1) 0_555 9_1 5_555 55_5 yes
C(37) C(32) P(2) C(38) -26.2(6) 0_555 9_1 5_555 55_5 yes
C(37) C(32) P(2) C(44) 79.4(6) 0_555 9_1 5_555 55_5 yes
C(38) P(2) C(44) C(45) -66.5(5) 0_555 9_1 5_555 55_5 yes
C(38) P(2) C(44) C(49) 115.8(6) 0_555 9_1 5_555 55_5 yes
C(38) C(39) C(40) C(41) 0(1) 0_555 9_1 5_555 55_5 yes
C(38) C(43) C(42) C(41) 0(1) 0_555 9_1 5_555 55_5 yes
C(39) C(38) P(2) C(44) 5.6(6) 0_555 9_1 5_555 55_5 yes
C(39) C(38) C(43) C(42) 0(1) 0_555 9_1 5_555 55_5 yes
C(39) C(40) C(41) C(42) 0(1) 0_555 9_1 5_555 55_5 yes
C(40) C(39) C(38) C(43) 0(1) 0_555 9_1 5_555 55_5 yes
C(40) C(41) C(42) C(43) -1(1) 0_555 9_1 5_555 55_5 yes
C(43) C(38) P(2) C(44) -175.1(6) 0_555 9_1 5_555 55_5 yes
C(44) C(45) C(46) C(47) 0(1) 0_555 9_1 5_555 55_5 yes
C(44) C(49) C(48) C(47) 0(1) 0_555 9_1 5_555 55_5 yes
C(45) C(44) C(49) C(48) 0(1) 0_555 9_1 5_555 55_5 yes
C(45) C(46) C(47) C(48) 0(1) 0_555 9_1 5_555 55_5 yes
C(46) C(45) C(44) C(49) -1.0(10) 0_555 9_1 5_555 55_5 yes
C(46) C(47) C(48) C(49) 0(1) 0_555 9_1 5_555 55_5 yes
C(46) C(47) C(48) C(49) 0(1) 0_555 9_1 5_555 55_5 yes
